data_7029782
loop_
_publ_author_name
'Wang, Han'
'Wan, Chong-Qing'
'Mak, Thomas C W'

_publ_section_title
;
 High-nuclearity silver(i) cluster-based coordination polymers assembled
 with multidentate oligo-\a-heteroarylsulfanyl ligands.
;
_journal_issue 19
_journal_name_full 'Dalton transactions (Cambridge, England : 2003)'
_journal_page_first 7254
_journal_page_last 7262
_journal_paper_doi 10.1039/c3dt53344a
_journal_volume 43
_journal_year 2014
_chemical_formula_sum 'C78 H54 Ag14 N30 O28 S19'
_chemical_formula_weight 3978.83
_chemical_name_systematic
;
 ?
;
_space_group_IT_number 209
_symmetry_cell_setting cubic
_symmetry_space_group_name_Hall 'F 4 2 3'
_symmetry_space_group_name_H-M 'F 4 3 2'
_atom_sites_solution_hydrogens geom
_atom_sites_solution_primary direct
_atom_sites_solution_secondary difmap
_audit_creation_method SHELXL-97
_cell_angle_alpha 90.00
_cell_angle_beta 90.00
_cell_angle_gamma 90.00
_cell_formula_units_Z 16
_cell_length_a 39.2220(2)
_cell_length_b 39.2220(2)
_cell_length_c 39.2220(2)
_cell_measurement_temperature 173(2)
_cell_volume 60337.8(5)
_computing_cell_refinement SAINT(Bruker,2001)
_computing_data_collection APEX2(Bruker,2003)
_computing_data_reduction APEX2(Bruker,2003)
_computing_structure_refinement 'SHELXL-97 (Sheldrick, 1997)'
_computing_structure_solution 'SHELXS-97 (Sheldrick, 2008)'
_diffrn_ambient_temperature 173(2)
_diffrn_measured_fraction_theta_full 1.000
_diffrn_measured_fraction_theta_max 1.000
_diffrn_radiation_monochromator graphite
_diffrn_radiation_source 'fine-focus sealed tube'
_diffrn_radiation_type CuK\a
_diffrn_radiation_wavelength 1.54184
_diffrn_reflns_av_R_equivalents 0.2055
_diffrn_reflns_av_sigmaI/netI 0.0471
_diffrn_reflns_limit_h_max 45
_diffrn_reflns_limit_h_min -44
_diffrn_reflns_limit_k_max 46
_diffrn_reflns_limit_k_min -46
_diffrn_reflns_limit_l_max 46
_diffrn_reflns_limit_l_min -46
_diffrn_reflns_number 162877
_diffrn_reflns_theta_full 66.56
_diffrn_reflns_theta_max 66.56
_diffrn_reflns_theta_min 1.95
_exptl_absorpt_coefficient_mu 17.236
_exptl_absorpt_correction_T_max 0.857
_exptl_absorpt_correction_T_min 0.840
_exptl_absorpt_correction_type multi-scan
_exptl_absorpt_process_details SADABS
_exptl_crystal_colour yellow
_exptl_crystal_density_diffrn 1.752
_exptl_crystal_density_method 'not measured'
_exptl_crystal_description block
_exptl_crystal_F_000 30688
_exptl_crystal_size_max 0.08
_exptl_crystal_size_mid 0.08
_exptl_crystal_size_min 0.08
_refine_diff_density_max 0.762
_refine_diff_density_min -0.650
_refine_diff_density_rms 0.092
_refine_ls_abs_structure_details 'Flack H D (1983), Acta Cryst. A39, 876-881'
_refine_ls_abs_structure_Flack -0.029(16)
_refine_ls_extinction_method none
_refine_ls_goodness_of_fit_ref 1.118
_refine_ls_hydrogen_treatment constr
_refine_ls_matrix_type full
_refine_ls_number_parameters 267
_refine_ls_number_reflns 4467
_refine_ls_number_restraints 10
_refine_ls_restrained_S_all 1.123
_refine_ls_R_factor_all 0.0668
_refine_ls_R_factor_gt 0.0544
_refine_ls_shift/su_max 0.001
_refine_ls_shift/su_mean 0.000
_refine_ls_structure_factor_coef Fsqd
_refine_ls_weighting_details 'calc w=1/[\s^2^(Fo^2^)+(0.0519P)^2^+282.8357P] where P=(Fo^2^+2Fc^2^)/3'
_refine_ls_weighting_scheme calc
_refine_ls_wR_factor_gt 0.1107
_refine_ls_wR_factor_ref 0.1162
_reflns_number_gt 3942
_reflns_number_total 4467
_reflns_threshold_expression >2sigma(I)
_cod_data_source_file c3dt53344a2.cif
_cod_data_source_block Complex1-squeezed
_cod_depositor_comments
;Adding full bibliography for
 ./tmp-cod-update-bibliographies-12899/cifs/7029782.cif.
;
_cod_original_sg_symbol_H-M F432
_cod_database_code 7029782

loop_
_symmetry_equiv_pos_as_xyz
'x, y, z'
'-x, -y, z'
'-x, y, -z'
'x, -y, -z'
'z, x, y'
'z, -x, -y'
'-z, -x, y'
'-z, x, -y'
'y, z, x'
'-y, z, -x'
'y, -z, -x'
'-y, -z, x'
'y, x, -z'
'-y, -x, -z'
'y, -x, z'
'-y, x, z'
'x, z, -y'
'-x, z, y'
'-x, -z, -y'
'x, -z, y'
'z, y, -x'
'z, -y, x'
'-z, y, x'
'-z, -y, -x'
'x, y+1/2, z+1/2'
'-x, -y+1/2, z+1/2'
'-x, y+1/2, -z+1/2'
'x, -y+1/2, -z+1/2'
'z, x+1/2, y+1/2'
'z, -x+1/2, -y+1/2'
'-z, -x+1/2, y+1/2'
'-z, x+1/2, -y+1/2'
'y, z+1/2, x+1/2'
'-y, z+1/2, -x+1/2'
'y, -z+1/2, -x+1/2'
'-y, -z+1/2, x+1/2'
'y, x+1/2, -z+1/2'
'-y, -x+1/2, -z+1/2'
'y, -x+1/2, z+1/2'
'-y, x+1/2, z+1/2'
'x, z+1/2, -y+1/2'
'-x, z+1/2, y+1/2'
'-x, -z+1/2, -y+1/2'
'x, -z+1/2, y+1/2'
'z, y+1/2, -x+1/2'
'z, -y+1/2, x+1/2'
'-z, y+1/2, x+1/2'
'-z, -y+1/2, -x+1/2'
'x+1/2, y, z+1/2'
'-x+1/2, -y, z+1/2'
'-x+1/2, y, -z+1/2'
'x+1/2, -y, -z+1/2'
'z+1/2, x, y+1/2'
'z+1/2, -x, -y+1/2'
'-z+1/2, -x, y+1/2'
'-z+1/2, x, -y+1/2'
'y+1/2, z, x+1/2'
'-y+1/2, z, -x+1/2'
'y+1/2, -z, -x+1/2'
'-y+1/2, -z, x+1/2'
'y+1/2, x, -z+1/2'
'-y+1/2, -x, -z+1/2'
'y+1/2, -x, z+1/2'
'-y+1/2, x, z+1/2'
'x+1/2, z, -y+1/2'
'-x+1/2, z, y+1/2'
'-x+1/2, -z, -y+1/2'
'x+1/2, -z, y+1/2'
'z+1/2, y, -x+1/2'
'z+1/2, -y, x+1/2'
'-z+1/2, y, x+1/2'
'-z+1/2, -y, -x+1/2'
'x+1/2, y+1/2, z'
'-x+1/2, -y+1/2, z'
'-x+1/2, y+1/2, -z'
'x+1/2, -y+1/2, -z'
'z+1/2, x+1/2, y'
'z+1/2, -x+1/2, -y'
'-z+1/2, -x+1/2, y'
'-z+1/2, x+1/2, -y'
'y+1/2, z+1/2, x'
'-y+1/2, z+1/2, -x'
'y+1/2, -z+1/2, -x'
'-y+1/2, -z+1/2, x'
'y+1/2, x+1/2, -z'
'-y+1/2, -x+1/2, -z'
'y+1/2, -x+1/2, z'
'-y+1/2, x+1/2, z'
'x+1/2, z+1/2, -y'
'-x+1/2, z+1/2, y'
'-x+1/2, -z+1/2, -y'
'x+1/2, -z+1/2, y'
'z+1/2, y+1/2, -x'
'z+1/2, -y+1/2, x'
'-z+1/2, y+1/2, x'
'-z+1/2, -y+1/2, -x'

loop_
_atom_site_label
_atom_site_type_symbol
_atom_site_fract_x
_atom_site_fract_y
_atom_site_fract_z
_atom_site_U_iso_or_equiv
_atom_site_adp_type
_atom_site_occupancy
_atom_site_symmetry_multiplicity
_atom_site_calc_flag
_atom_site_refinement_flags
Ag1 Ag 0.281920(17) 0.781920(17) 0.781920(17) 0.0445(3) Uani 1 3 d S
Ag2 Ag 0.319316(18) 0.866979(17) 0.74713(2) 0.0549(2) Uani 1 1 d .
Ag3 Ag 0.442233(19) 1.01806(2) 0.69190(2) 0.0667(3) Uani 1 1 d .
S1 S 0.31755(6) 0.95006(6) 0.73897(6) 0.0483(5) Uani 1 1 d .
S2 S 0.35173(6) 0.93181(6) 0.60680(6) 0.0505(6) Uani 1 1 d .
S3 S 0.29873(5) 0.79873(5) 0.70127(5) 0.0429(8) Uani 1 3 d S
S4 S 0.33240(5) 0.83240(5) 0.83240(5) 0.0403(8) Uani 1 3 d S
S5 S 0.5000 1.0000 0.75172(19) 0.103(2) Uani 1 4 d SD
S6 S 0.5000 1.0000 0.63208(13) 0.0598(12) Uani 1 4 d SD
C1 C 0.2496(3) 0.8853(2) 0.7041(2) 0.050(2) Uani 1 1 d .
H1 H 0.2466 0.8618 0.7046 0.060 Uiso 1 1 calc R
C2 C 0.2255(2) 0.9049(2) 0.6878(3) 0.054(2) Uani 1 1 d .
H2 H 0.2065 0.8948 0.6779 0.064 Uiso 1 1 calc R
C3 C 0.2300(3) 0.9397(3) 0.6862(3) 0.057(2) Uani 1 1 d .
H3 H 0.2145 0.9533 0.6744 0.069 Uiso 1 1 calc R
C4 C 0.2576(3) 0.9544(2) 0.7024(2) 0.054(2) Uani 1 1 d .
H4 H 0.2604 0.9779 0.7030 0.064 Uiso 1 1 calc R
C5 C 0.2813(2) 0.9328(2) 0.7180(2) 0.0453(19) Uani 1 1 d .
C6 C 0.3444(2) 0.9565(2) 0.7039(2) 0.042(2) Uani 1 1 d .
C7 C 0.3744(2) 0.9755(2) 0.7087(2) 0.047(2) Uani 1 1 d .
H7 H 0.3791 0.9846 0.7301 0.056 Uiso 1 1 calc R
C8 C 0.3882(2) 0.9675(2) 0.6522(2) 0.042(2) Uani 1 1 d .
H8 H 0.4029 0.9711 0.6339 0.050 Uiso 1 1 calc R
C9 C 0.3585(2) 0.9488(2) 0.6476(2) 0.043(2) Uani 1 1 d .
C10 C 0.3088(2) 0.9181(2) 0.6090(2) 0.042(2) Uani 1 1 d .
C11 C 0.2989(2) 0.8878(2) 0.6243(2) 0.044(2) Uani 1 1 d .
H11 H 0.3151 0.8754 0.6365 0.053 Uiso 1 1 calc R
C12 C 0.2454(3) 0.8945(3) 0.6050(2) 0.055(2) Uani 1 1 d .
H12 H 0.2230 0.8871 0.6037 0.066 Uiso 1 1 calc R
C13 C 0.2542(3) 0.9248(2) 0.5884(3) 0.058(2) Uani 1 1 d .
H13 H 0.2379 0.9373 0.5765 0.069 Uiso 1 1 calc R
N1 N 0.27826(18) 0.89894(16) 0.71994(18) 0.0432(16) Uani 1 1 d .
N2 N 0.33617(18) 0.94290(17) 0.67308(16) 0.0400(16) Uani 1 1 d .
N3 N 0.39599(18) 0.98059(19) 0.6832(2) 0.0502(19) Uani 1 1 d .
N4 N 0.2872(2) 0.93558(19) 0.59010(19) 0.051(2) Uani 1 1 d .
N5 N 0.26734(18) 0.87573(19) 0.62244(18) 0.0452(17) Uani 1 1 d .
O1 O 0.2908(2) 0.81581(17) 0.73379(17) 0.067(2) Uani 1 1 d .
O2 O 0.32015(13) 0.82015(13) 0.67985(13) 0.054(3) Uani 1 3 d S
O3 O 0.3379(5) 0.8486(5) 0.7978(5) 0.043(5) Uiso 0.33 1 d P
O4 O 0.3304(4) 0.8595(5) 0.8613(5) 0.045(4) Uiso 0.33 1 d P
O5 O 0.2972(5) 0.8169(5) 0.8302(5) 0.055(5) Uiso 0.33 1 d P
O6 O 0.3586(4) 0.8091(4) 0.8416(4) 0.027(4) Uiso 0.33 1 d P
O7 O 0.5000 1.0000 0.7885(4) 0.118(5) Uiso 1 4 d SD
O8 O 0.5226(14) 0.9734(12) 0.7354(8) 0.118(5) Uiso 0.25 1 d PD
O9 O 0.5022(17) 1.0393(5) 0.7432(7) 0.118(5) Uiso 0.25 1 d PD
O10 O 0.4642(6) 0.9895(11) 0.7394(8) 0.118(5) Uiso 0.25 1 d PD
O11 O 0.5000 1.0000 0.5938(4) 0.225(15) Uiso 1 4 d SD
O12 O 0.533(2) 1.002(4) 0.6462(14) 0.21(5) Uiso 0.25 1 d PD
O13 O 0.4843(19) 1.0293(15) 0.6464(9) 0.096(17) Uiso 0.25 1 d PD
O14 O 0.4789(8) 0.9660(8) 0.6396(6) 0.051(7) Uiso 0.25 1 d PD

loop_
_atom_site_aniso_label
_atom_site_aniso_U_11
_atom_site_aniso_U_22
_atom_site_aniso_U_33
_atom_site_aniso_U_23
_atom_site_aniso_U_13
_atom_site_aniso_U_12
Ag1 0.0445(3) 0.0445(3) 0.0445(3) 0.0040(3) 0.0040(3) 0.0040(3)
Ag2 0.0539(4) 0.0464(4) 0.0643(5) 0.0038(4) 0.0062(4) -0.0046(3)
Ag3 0.0446(4) 0.0577(5) 0.0979(7) -0.0156(4) 0.0000(4) -0.0016(4)
S1 0.0555(14) 0.0473(13) 0.0419(12) -0.0041(9) 0.0024(10) -0.0113(10)
S2 0.0491(13) 0.0605(15) 0.0420(12) -0.0060(11) 0.0055(10) -0.0077(11)
S3 0.0429(8) 0.0429(8) 0.0429(8) 0.0055(9) 0.0055(9) -0.0055(9)
S4 0.0403(8) 0.0403(8) 0.0403(8) -0.0005(9) -0.0005(9) -0.0005(9)
S5 0.121(3) 0.121(3) 0.068(4) 0.000 0.000 0.000
S6 0.0609(18) 0.0609(18) 0.057(3) 0.000 0.000 0.000
C1 0.056(6) 0.046(5) 0.049(5) -0.009(4) 0.018(5) -0.010(5)
C2 0.043(5) 0.058(6) 0.059(6) -0.018(5) -0.007(5) -0.003(5)
C3 0.061(6) 0.060(6) 0.051(6) 0.001(5) 0.000(5) 0.006(5)
C4 0.058(6) 0.045(5) 0.058(6) -0.007(4) -0.010(5) 0.003(5)
C5 0.054(6) 0.044(5) 0.038(5) -0.010(4) 0.008(4) -0.013(4)
C6 0.049(5) 0.031(4) 0.047(5) -0.001(4) 0.005(4) -0.004(4)
C7 0.064(6) 0.030(4) 0.046(5) -0.010(4) -0.003(5) -0.005(4)
C8 0.037(5) 0.037(5) 0.052(6) -0.001(4) 0.005(4) -0.004(4)
C9 0.050(6) 0.035(4) 0.043(5) 0.004(4) 0.005(4) 0.006(4)
C10 0.037(5) 0.048(5) 0.041(5) 0.007(4) 0.002(4) 0.005(4)
C11 0.060(6) 0.036(5) 0.037(5) 0.000(4) 0.002(4) -0.006(4)
C12 0.056(6) 0.061(6) 0.049(6) -0.007(4) -0.003(5) -0.012(5)
C13 0.053(6) 0.053(6) 0.068(6) 0.000(5) -0.004(5) -0.012(5)
N1 0.052(4) 0.034(4) 0.043(4) -0.010(3) 0.015(3) -0.012(3)
N2 0.049(4) 0.040(4) 0.032(4) -0.001(3) 0.001(3) -0.008(3)
N3 0.041(4) 0.045(4) 0.064(5) 0.007(4) 0.000(4) -0.004(3)
N4 0.058(5) 0.050(5) 0.045(4) -0.005(4) -0.006(4) -0.001(4)
N5 0.046(4) 0.054(5) 0.036(4) 0.001(3) 0.003(3) 0.005(4)
O1 0.104(6) 0.043(4) 0.055(4) -0.009(3) 0.021(4) -0.012(4)
O2 0.054(3) 0.054(3) 0.054(3) 0.020(3) 0.020(3) -0.020(3)

loop_
_atom_type_symbol
_atom_type_description
_atom_type_scat_dispersion_real
_atom_type_scat_dispersion_imag
_atom_type_scat_source
C C 0.0181 0.0091 'International Tables Vol C Tables 4.2.6.8 and 6.1.1.4'
H H 0.0000 0.0000 'International Tables Vol C Tables 4.2.6.8 and 6.1.1.4'
N N 0.0311 0.0180 'International Tables Vol C Tables 4.2.6.8 and 6.1.1.4'
O O 0.0492 0.0322 'International Tables Vol C Tables 4.2.6.8 and 6.1.1.4'
Ag Ag 0.1306 4.2820 'International Tables Vol C Tables 4.2.6.8 and 6.1.1.4'
S S 0.3331 0.5567 'International Tables Vol C Tables 4.2.6.8 and 6.1.1.4'

loop_
_geom_angle_atom_site_label_1
_geom_angle_atom_site_label_2
_geom_angle_atom_site_label_3
_geom_angle
_geom_angle_site_symmetry_1
_geom_angle_site_symmetry_3
O1 Ag1 O1 119.73(3) 57_455 .
O1 Ag1 O1 119.73(3) 57_455 77_455
O1 Ag1 O1 119.73(3) . 77_455
O1 Ag1 O5 70.7(5) 57_455 77_455
O1 Ag1 O5 101.6(5) . 77_455
O1 Ag1 O5 105.9(5) 77_455 77_455
O1 Ag1 O5 105.9(5) 57_455 57_455
O1 Ag1 O5 70.7(5) . 57_455
O1 Ag1 O5 101.6(5) 77_455 57_455
O5 Ag1 O5 38.5(7) 77_455 57_455
O1 Ag1 O5 101.6(5) 57_455 .
O1 Ag1 O5 105.9(5) . .
O1 Ag1 O5 70.7(5) 77_455 .
O5 Ag1 O5 38.5(7) 77_455 .
O5 Ag1 O5 38.5(7) 57_455 .
O3 Ag2 N1 144.6(5) . .
O3 Ag2 N5 88.0(5) . 83_466
N1 Ag2 N5 117.1(2) . 83_466
O3 Ag2 O1 94.4(6) . .
N1 Ag2 O1 91.6(3) . .
N5 Ag2 O1 123.4(3) 83_466 .
O3 Ag2 O5 26.6(6) . 57_455
N1 Ag2 O5 131.9(5) . 57_455
N5 Ag2 O5 109.8(5) 83_466 57_455
O1 Ag2 O5 70.0(5) . 57_455
O12 Ag3 O8 114(3) 2_675 2_675
O12 Ag3 O9 120(3) 2_675 88_655
O8 Ag3 O9 31.3(13) 2_675 88_655
O12 Ag3 O14 24(4) 2_675 87_465
O8 Ag3 O14 115.7(16) 2_675 87_465
O9 Ag3 O14 134.6(11) 88_655 87_465
O12 Ag3 O10 108(3) 2_675 .
O8 Ag3 O10 39.7(15) 2_675 .
O9 Ag3 O10 13.2(18) 88_655 .
O14 Ag3 O10 126.7(11) 87_465 .
O12 Ag3 N3 90(4) 2_675 .
O8 Ag3 N3 133.1(15) 2_675 .
O9 Ag3 N3 101.9(14) 88_655 .
O14 Ag3 N3 102.6(10) 87_465 .
O10 Ag3 N3 95.8(7) . .
O12 Ag3 N4 143(4) 2_675 24_676
O8 Ag3 N4 87.2(8) 2_675 24_676
O9 Ag3 N4 94.4(14) 88_655 24_676
O14 Ag3 N4 119.7(7) 87_465 24_676
O10 Ag3 N4 106.9(10) . 24_676
N3 Ag3 N4 96.7(3) . 24_676
O12 Ag3 O13 34(3) 2_675 .
O8 Ag3 O13 97(2) 2_675 .
O9 Ag3 O13 119.1(16) 88_655 .
O14 Ag3 O13 19.6(11) 87_465 .
O10 Ag3 O13 114.6(16) . .
N3 Ag3 O13 121.4(14) . .
N4 Ag3 O13 118.1(12) 24_676 .
O12 Ag3 O13 12(4) 2_675 88_655
O8 Ag3 O13 110.7(17) 2_675 88_655
O9 Ag3 O13 111(2) 88_655 88_655
O14 Ag3 O13 36.0(13) 87_465 88_655
O10 Ag3 O13 98.7(18) . 88_655
N3 Ag3 O13 84.8(12) . 88_655
N4 Ag3 O13 154.1(15) 24_676 88_655
O13 Ag3 O13 43.8(16) . 88_655
O12 Ag3 Ag3 77(3) 2_675 87_465
O8 Ag3 Ag3 51.6(14) 2_675 87_465
O9 Ag3 Ag3 80.9(11) 88_655 87_465
O14 Ag3 Ag3 67.0(10) 87_465 87_465
O10 Ag3 Ag3 84.0(7) . 87_465
N3 Ag3 Ag3 165.9(2) . 87_465
N4 Ag3 Ag3 96.80(18) 24_676 87_465
O13 Ag3 Ag3 47.6(15) . 87_465
O13 Ag3 Ag3 81.4(12) 88_655 87_465
O12 Ag3 Ag3 58(4) 2_675 88_655
O8 Ag3 Ag3 81.1(8) 2_675 88_655
O9 Ag3 Ag3 66.5(15) 88_655 88_655
O14 Ag3 Ag3 81.7(7) 87_465 88_655
O10 Ag3 Ag3 53.5(10) . 88_655
N3 Ag3 Ag3 78.74(18) . 88_655
N4 Ag3 Ag3 158.54(19) 24_676 88_655
O13 Ag3 Ag3 81.3(12) . 88_655
O13 Ag3 Ag3 47.1(14) 88_655 88_655
Ag3 Ag3 Ag3 90.000(1) 87_465 88_655
C6 S1 C5 99.9(4) . .
C9 S2 C10 102.4(4) . .
O2 S3 O1 111.1(3) . .
O2 S3 O1 111.1(3) . 32_656
O1 S3 O1 107.8(3) . 32_656
O2 S3 O1 111.1(3) . 83_466
O1 S3 O1 107.8(3) . 83_466
O1 S3 O1 107.8(3) 32_656 83_466
O6 S4 O6 116.4(5) . 57_455
O6 S4 O6 116.4(5) . 77_455
O6 S4 O6 116.4(5) 57_455 77_455
O6 S4 O5 119.1(10) . 57_455
O6 S4 O5 114.6(11) 57_455 57_455
O6 S4 O5 63.6(10) 77_455 57_455
O6 S4 O5 63.6(10) . 77_455
O6 S4 O5 119.1(10) 57_455 77_455
O6 S4 O5 114.6(11) 77_455 77_455
O5 S4 O5 63.8(12) 57_455 77_455
O6 S4 O5 114.6(11) . .
O6 S4 O5 63.6(10) 57_455 .
O6 S4 O5 119.1(10) 77_455 .
O5 S4 O5 63.8(12) 57_455 .
O5 S4 O5 63.8(12) 77_455 .
O6 S4 O3 113.2(11) . .
O6 S4 O3 129.3(10) 57_455 .
O6 S4 O3 23.7(8) 77_455 .
O5 S4 O3 42.4(9) 57_455 .
O5 S4 O3 91.8(12) 77_455 .
O5 S4 O3 104.4(11) . .
O6 S4 O3 23.7(8) . 57_455
O6 S4 O3 113.2(11) 57_455 57_455
O6 S4 O3 129.3(10) 77_455 57_455
O5 S4 O3 104.4(11) 57_455 57_455
O5 S4 O3 42.4(9) 77_455 57_455
O5 S4 O3 91.8(12) . 57_455
O3 S4 O3 116.4(5) . 57_455
O6 S4 O3 129.3(10) . 77_455
O6 S4 O3 23.7(8) 57_455 77_455
O6 S4 O3 113.2(11) 77_455 77_455
O5 S4 O3 91.8(12) 57_455 77_455
O5 S4 O3 104.4(11) 77_455 77_455
O5 S4 O3 42.4(9) . 77_455
O3 S4 O3 116.4(5) . 77_455
O3 S4 O3 116.4(5) 57_455 77_455
O6 S4 O4 106.9(10) . .
O6 S4 O4 42.9(8) 57_455 .
O6 S4 O4 89.3(11) 77_455 .
O5 S4 O4 133.1(10) 57_455 .
O5 S4 O4 156.1(10) 77_455 .
O5 S4 O4 105.6(9) . .
O3 S4 O4 112.0(11) . .
O3 S4 O4 122.0(10) 57_455 .
O3 S4 O4 63.3(9) 77_455 .
O6 S4 O4 42.9(8) . 77_455
O6 S4 O4 89.3(11) 57_455 77_455
O6 S4 O4 106.9(10) 77_455 77_455
O5 S4 O4 156.1(10) 57_455 77_455
O5 S4 O4 105.6(9) 77_455 77_455
O5 S4 O4 133.1(10) . 77_455
O3 S4 O4 122.0(10) . 77_455
O3 S4 O4 63.3(9) 57_455 77_455
O3 S4 O4 112.0(11) 77_455 77_455
O4 S4 O4 64.8(10) . 77_455
O6 S4 O4 89.3(11) . 57_455
O6 S4 O4 106.9(10) 57_455 57_455
O6 S4 O4 42.9(8) 77_455 57_455
O5 S4 O4 105.6(9) 57_455 57_455
O5 S4 O4 133.1(10) 77_455 57_455
O5 S4 O4 156.1(10) . 57_455
O3 S4 O4 63.3(9) . 57_455
O3 S4 O4 112.0(11) 57_455 57_455
O3 S4 O4 122.0(10) 77_455 57_455
O4 S4 O4 64.8(10) . 57_455
O4 S4 O4 64.8(10) 77_455 57_455
O7 S5 O8 115.1(13) . 87_465
O7 S5 O8 115.1(13) . 88_655
O8 S5 O8 130(3) 87_465 88_655
O7 S5 O8 115.1(13) . 2_675
O8 S5 O8 79.6(10) 87_465 2_675
O8 S5 O8 79.6(10) 88_655 2_675
O7 S5 O8 115.1(13) . .
O8 S5 O8 79.6(10) 87_465 .
O8 S5 O8 79.6(10) 88_655 .
O8 S5 O8 130(3) 2_675 .
O7 S5 O10 108.3(13) . .
O8 S5 O10 23(3) 87_465 .
O8 S5 O10 131(2) 88_655 .
O8 S5 O10 61(3) 2_675 .
O8 S5 O10 103(3) . .
O7 S5 O10 108.3(13) . 88_655
O8 S5 O10 61(3) 87_465 88_655
O8 S5 O10 103(3) 88_655 88_655
O8 S5 O10 131(2) 2_675 88_655
O8 S5 O10 23(3) . 88_655
O10 S5 O10 84.3(8) . 88_655
O7 S5 O10 108.3(13) . 2_675
O8 S5 O10 131(2) 87_465 2_675
O8 S5 O10 23(3) 88_655 2_675
O8 S5 O10 103(3) 2_675 2_675
O8 S5 O10 61(3) . 2_675
O10 S5 O10 143(3) . 2_675
O10 S5 O10 84.3(8) 88_655 2_675
O7 S5 O10 108.3(13) . 87_465
O8 S5 O10 103(3) 87_465 87_465
O8 S5 O10 61(3) 88_655 87_465
O8 S5 O10 23(3) 2_675 87_465
O8 S5 O10 131(2) . 87_465
O10 S5 O10 84.3(8) . 87_465
O10 S5 O10 143(3) 88_655 87_465
O10 S5 O10 84.3(8) 2_675 87_465
O7 S5 O9 102.3(12) . 2_675
O8 S5 O9 46(2) 87_465 2_675
O8 S5 O9 121(2) 88_655 2_675
O8 S5 O9 123(2) 2_675 2_675
O8 S5 O9 43(2) . 2_675
O10 S5 O9 68(3) . 2_675
O10 S5 O9 20(3) 88_655 2_675
O10 S5 O9 104(3) 2_675 2_675
O10 S5 O9 143.9(19) 87_465 2_675
O7 S5 O9 102.3(12) . 88_655
O8 S5 O9 43(2) 87_465 88_655
O8 S5 O9 123(2) 88_655 88_655
O8 S5 O9 46(2) 2_675 88_655
O8 S5 O9 121(2) . 88_655
O10 S5 O9 20(3) . 88_655
O10 S5 O9 104(3) 88_655 88_655
O10 S5 O9 143.9(19) 2_675 88_655
O10 S5 O9 68(3) 87_465 88_655
O9 S5 O9 87.4(5) 2_675 88_655
O7 S5 O9 102.3(12) . 87_465
O8 S5 O9 123(2) 87_465 87_465
O8 S5 O9 43(2) 88_655 87_465
O8 S5 O9 121(2) 2_675 87_465
O8 S5 O9 46(2) . 87_465
O10 S5 O9 143.9(19) . 87_465
O10 S5 O9 68(3) 88_655 87_465
O10 S5 O9 20(3) 2_675 87_465
O10 S5 O9 104(3) 87_465 87_465
O9 S5 O9 87.4(5) 2_675 87_465
O9 S5 O9 155(2) 88_655 87_465
O12 S6 O12 81(2) 88_655 2_675
O12 S6 O12 133(7) 88_655 87_465
O12 S6 O12 81(2) 2_675 87_465
O12 S6 O12 81(2) 88_655 .
O12 S6 O12 133(7) 2_675 .
O12 S6 O12 81(2) 87_465 .
O12 S6 O13 23(6) 88_655 .
O12 S6 O13 59(6) 2_675 .
O12 S6 O13 128(4) 87_465 .
O12 S6 O13 101(5) . .
O12 S6 O13 59(6) 88_655 87_465
O12 S6 O13 128(4) 2_675 87_465
O12 S6 O13 101(5) 87_465 87_465
O12 S6 O13 23(6) . 87_465
O13 S6 O13 81.0(14) . 87_465
O12 S6 O13 101(5) 88_655 88_655
O12 S6 O13 23(6) 2_675 88_655
O12 S6 O13 59(6) 87_465 88_655
O12 S6 O13 128(4) . 88_655
O13 S6 O13 81.0(14) . 88_655
O13 S6 O13 133(4) 87_465 88_655
O12 S6 O13 128(4) 88_655 2_675
O12 S6 O13 101(5) 2_675 2_675
O12 S6 O13 23(6) 87_465 2_675
O12 S6 O13 59(6) . 2_675
O13 S6 O13 133(4) . 2_675
O13 S6 O13 81.0(14) 87_465 2_675
O13 S6 O13 81.0(14) 88_655 2_675
O12 S6 O11 113(3) 88_655 .
O12 S6 O11 113(3) 2_675 .
O12 S6 O11 113(3) 87_465 .
O12 S6 O11 113(3) . .
O13 S6 O11 113.3(19) . .
O13 S6 O11 113.3(19) 87_465 .
O13 S6 O11 113.3(19) 88_655 .
O13 S6 O11 113.3(19) 2_675 .
O12 S6 O14 132(5) 88_655 .
O12 S6 O14 54(7) 2_675 .
O12 S6 O14 36(6) 87_465 .
O12 S6 O14 117(6) . .
O13 S6 O14 112(3) . .
O13 S6 O14 135(3) 87_465 .
O13 S6 O14 31(2) 88_655 .
O13 S6 O14 58(3) 2_675 .
O11 S6 O14 100.7(9) . .
O12 S6 O14 36(6) 88_655 2_675
O12 S6 O14 117(6) 2_675 2_675
O12 S6 O14 132(5) 87_465 2_675
O12 S6 O14 54(7) . 2_675
O13 S6 O14 58(3) . 2_675
O13 S6 O14 31(2) 87_465 2_675
O13 S6 O14 135(3) 88_655 2_675
O13 S6 O14 112(3) 2_675 2_675
O11 S6 O14 100.7(9) . 2_675
O14 S6 O14 158.7(19) . 2_675
O12 S6 O14 117(6) 88_655 88_655
O12 S6 O14 132(5) 2_675 88_655
O12 S6 O14 54(7) 87_465 88_655
O12 S6 O14 36(6) . 88_655
O13 S6 O14 135(3) . 88_655
O13 S6 O14 58(3) 87_465 88_655
O13 S6 O14 112(3) 88_655 88_655
O13 S6 O14 31(3) 2_675 88_655
O11 S6 O14 100.7(9) . 88_655
O14 S6 O14 88.0(3) . 88_655
O14 S6 O14 88.0(4) 2_675 88_655
C2 C1 N1 123.2(8) . .
C2 C1 H1 118.4 . .
N1 C1 H1 118.4 . .
C1 C2 C3 119.2(9) . .
C1 C2 H2 120.4 . .
C3 C2 H2 120.4 . .
C2 C3 C4 119.3(9) . .
C2 C3 H3 120.3 . .
C4 C3 H3 120.3 . .
C3 C4 C5 118.3(9) . .
C3 C4 H4 120.9 . .
C5 C4 H4 120.9 . .
N1 C5 C4 124.4(9) . .
N1 C5 S1 115.1(7) . .
C4 C5 S1 120.4(7) . .
N2 C6 C7 121.9(8) . .
N2 C6 S1 119.9(6) . .
C7 C6 S1 118.2(7) . .
N3 C7 C6 120.8(8) . .
N3 C7 H7 119.6 . .
C6 C7 H7 119.6 . .
N3 C8 C9 120.4(8) . .
N3 C8 H8 119.8 . .
C9 C8 H8 119.8 . .
N2 C9 C8 122.5(9) . .
N2 C9 S2 120.9(7) . .
C8 C9 S2 116.5(7) . .
N4 C10 C11 120.7(8) . .
N4 C10 S2 115.2(6) . .
C11 C10 S2 123.1(7) . .
N5 C11 C10 122.7(8) . .
N5 C11 H11 118.6 . .
C10 C11 H11 118.6 . .
N5 C12 C13 123.7(9) . .
N5 C12 H12 118.2 . .
C13 C12 H12 118.2 . .
N4 C13 C12 118.2(9) . .
N4 C13 H13 120.9 . .
C12 C13 H13 120.9 . .
C5 N1 C1 115.5(8) . .
C5 N1 Ag2 120.3(6) . .
C1 N1 Ag2 124.3(5) . .
C9 N2 C6 115.9(7) . .
C7 N3 C8 118.5(8) . .
C7 N3 Ag3 118.4(6) . .
C8 N3 Ag3 122.6(6) . .
C10 N4 C13 118.5(8) . .
C10 N4 Ag3 118.7(6) . 24_676
C13 N4 Ag3 122.7(6) . 24_676
C12 N5 C11 115.9(8) . .
C12 N5 Ag2 117.6(6) . 32_656
C11 N5 Ag2 123.9(6) . 32_656
S3 O1 Ag1 118.2(4) . .
S3 O1 Ag2 118.6(4) . .
Ag1 O1 Ag2 112.1(3) . .
O6 O3 O5 128(3) 77_455 57_455
O6 O3 S4 70(3) 77_455 .
O5 O3 S4 68.6(14) 57_455 .
O6 O3 O4 26(2) 77_455 57_455
O5 O3 O4 128.0(19) 57_455 57_455
S4 O3 O4 59.6(9) . 57_455
O6 O3 Ag2 121(3) 77_455 .
O5 O3 Ag2 87.1(15) 57_455 .
S4 O3 Ag2 152.4(12) . .
O4 O3 Ag2 140.8(13) 57_455 .
O6 O4 S4 62.1(12) 57_455 .
O6 O4 O3 14.0(12) 57_455 77_455
S4 O4 O3 57.0(9) . 77_455
O6 O4 O4 96.4(15) 57_455 77_455
S4 O4 O4 57.6(5) . 77_455
O3 O4 O4 101.7(11) 77_455 77_455
O6 O4 O4 118.6(12) 57_455 57_455
S4 O4 O4 57.6(5) . 57_455
O3 O4 O4 109.8(9) 77_455 57_455
O4 O4 O4 60.000(4) 77_455 57_455
O3 O5 S4 69.0(15) 77_455 .
O3 O5 O6 18.0(13) 77_455 57_455
S4 O5 O6 55.5(9) . 57_455
O3 O5 O5 124.3(15) 77_455 77_455
S4 O5 O5 58.1(6) . 77_455
O6 O5 O5 107.2(10) 57_455 77_455
O3 O5 O5 106.2(18) 77_455 57_455
S4 O5 O5 58.1(6) . 57_455
O6 O5 O5 103.5(10) 57_455 57_455
O5 O5 O5 60.000(6) 77_455 57_455
O3 O5 Ag1 161.6(19) 77_455 .
S4 O5 Ag1 120.0(10) . .
O6 O5 Ag1 174.3(13) 57_455 .
O5 O5 Ag1 70.7(4) 77_455 .
O5 O5 Ag1 70.7(4) 57_455 .
O3 O5 Ag2 66.3(14) 77_455 77_455
S4 O5 Ag2 133.5(11) . 77_455
O6 O5 Ag2 78.0(9) 57_455 77_455
O5 O5 Ag2 150.0(17) 77_455 77_455
O5 O5 Ag2 149.0(17) 57_455 77_455
Ag1 O5 Ag2 106.5(7) . 77_455
O3 O6 O4 140(3) 57_455 77_455
O3 O6 S4 86(3) 57_455 .
O4 O6 S4 75.1(13) 77_455 .
O3 O6 O5 34(2) 57_455 77_455
O4 O6 O5 134.3(17) 77_455 77_455
S4 O6 O5 60.9(9) . 77_455
O10 O8 O9 10(3) 88_655 2_675
O10 O8 O9 146(3) 88_655 87_465
O9 O8 O9 139(2) 2_675 87_465
O10 O8 S5 81(2) 88_655 .
O9 O8 S5 71.8(15) 2_675 .
O9 O8 S5 70.3(15) 87_465 .
O10 O8 O10 141(2) 88_655 2_675
O9 O8 O10 132.3(18) 2_675 2_675
O9 O8 O10 17(2) 87_465 2_675
S5 O8 O10 60.5(15) . 2_675
O10 O8 Ag3 140(5) 88_655 2_675
O9 O8 Ag3 144(3) 2_675 2_675
O9 O8 Ag3 75(3) 87_465 2_675
S5 O8 Ag3 126(3) . 2_675
O10 O8 Ag3 74(2) 2_675 2_675
O10 O9 O8 11(3) 87_465 2_675
O10 O9 O8 122(6) 87_465 88_655
O8 O9 O8 112(4) 2_675 88_655
O10 O9 S5 76(2) 87_465 .
O8 O9 S5 65.2(13) 2_675 .
O8 O9 S5 64.1(13) 88_655 .
O10 O9 O10 121(6) 87_465 2_675
O8 O9 O10 110(2) 2_675 2_675
O8 O9 O10 11.6(15) 88_655 2_675
S5 O9 O10 55.0(15) . 2_675
O10 O9 Ag3 95(5) 87_465 87_465
O8 O9 Ag3 98(3) 2_675 87_465
O8 O9 Ag3 74(3) 88_655 87_465
S5 O9 Ag3 122(2) . 87_465
O10 O9 Ag3 86(2) 2_675 87_465
O9 O10 O8 159(6) 88_655 87_465
O9 O10 S5 84(3) 88_655 .
O8 O10 S5 76(2) 87_465 .
O9 O10 O8 41(5) 88_655 2_675
O8 O10 O8 120(6) 87_465 2_675
S5 O10 O8 58.5(16) . 2_675
O9 O10 O9 140(2) 88_655 2_675
O8 O10 O9 23(2) 87_465 2_675
S5 O10 O9 57.1(15) . 2_675
O8 O10 O9 111.3(19) 2_675 2_675
O9 O10 Ag3 72(5) 88_655 .
O8 O10 Ag3 113(5) 87_465 .
S5 O10 Ag3 117(2) . .
O8 O10 Ag3 66.1(19) 2_675 .
O9 O10 Ag3 131(2) 2_675 .
O13 O12 O14 161(5) 87_465 88_655
O13 O12 O14 13(3) 87_465 2_675
O14 O12 O14 148(3) 88_655 2_675
O13 O12 O13 137(10) 87_465 2_675
O14 O12 O13 35(5) 88_655 2_675
O14 O12 O13 130(6) 2_675 2_675
O13 O12 S6 80(9) 87_465 .
O14 O12 S6 83(6) 88_655 .
O14 O12 S6 70(4) 2_675 .
O13 O12 S6 61(5) 2_675 .
O13 O12 Ag3 117(7) 87_465 2_675
O14 O12 Ag3 82(7) 88_655 2_675
O14 O12 Ag3 130(6) 2_675 2_675
O13 O12 Ag3 84(7) 2_675 2_675
S6 O12 Ag3 136(8) . 2_675
O12 O13 O14 158(5) 88_655 87_465
O12 O13 O12 133(10) 88_655 2_675
O14 O13 O12 41(6) 87_465 2_675
O12 O13 S6 77(9) 88_655 .
O14 O13 S6 86(4) 87_465 .
O12 O13 S6 60(4) 2_675 .
O12 O13 O14 12(4) 88_655 2_675
O14 O13 O14 146(3) 87_465 2_675
O12 O13 O14 125(5) 2_675 2_675
S6 O13 O14 67(2) . 2_675
O12 O13 Ag3 135(9) 88_655 .
O14 O13 Ag3 66(4) 87_465 .
O12 O13 Ag3 62(4) 2_675 .
S6 O13 Ag3 116(4) . .
O14 O13 Ag3 144(3) 2_675 .
O12 O13 Ag3 52(5) 88_655 87_465
O14 O13 Ag3 150(4) 87_465 87_465
O12 O13 Ag3 131(5) 2_675 87_465
S6 O13 Ag3 115(4) . 87_465
O14 O13 Ag3 63(2) 2_675 87_465
Ag3 O13 Ag3 85.3(8) . 87_465
O13 O14 O12 104(5) 88_655 87_465
O13 O14 O12 9(3) 88_655 2_675
O12 O14 O12 103(10) 87_465 2_675
O13 O14 O13 102(7) 88_655 2_675
O12 O14 O13 7(2) 87_465 2_675
O12 O14 O13 100(4) 2_675 2_675
O13 O14 S6 63(3) 88_655 .
O12 O14 S6 61(4) 87_465 .
O12 O14 S6 56(4) 2_675 .
O13 O14 S6 55(2) 2_675 .
O13 O14 Ag3 95(3) 88_655 88_655
O12 O14 Ag3 74(4) 87_465 88_655
O12 O14 Ag3 103(3) 2_675 88_655
O13 O14 Ag3 80.5(19) 2_675 88_655
S6 O14 Ag3 119.1(15) . 88_655

loop_
_geom_bond_atom_site_label_1
_geom_bond_atom_site_label_2
_geom_bond_distance
_geom_bond_site_symmetry_2
Ag1 O1 2.335(7) 57_455
Ag1 O1 2.335(7) .
Ag1 O1 2.335(7) 77_455
Ag1 O5 2.42(2) 77_455
Ag1 O5 2.42(2) 57_455
Ag1 O5 2.42(2) .
Ag2 O3 2.236(19) .
Ag2 N1 2.302(8) .
Ag2 N5 2.322(7) 83_466
Ag2 O1 2.357(7) .
Ag2 O5 2.439(18) 57_455
Ag3 O12 2.19(7) 2_675
Ag3 O8 2.22(4) 2_675
Ag3 O9 2.23(3) 88_655
Ag3 O14 2.26(2) 87_465
Ag3 O10 2.34(4) .
Ag3 N3 2.359(7) .
Ag3 N4 2.363(8) 24_676
Ag3 O13 2.47(6) .
Ag3 O13 2.49(6) 88_655
Ag3 Ag3 3.3572(11) 87_465
Ag3 Ag3 3.3572(11) 88_655
S1 C6 1.753(9) .
S1 C5 1.774(10) .
S2 C9 1.752(9) .
S2 C10 1.770(9) .
S3 O2 1.455(9) .
S3 O1 1.474(6) .
S3 O1 1.474(6) 32_656
S3 O1 1.474(6) 83_466
S4 O6 1.424(15) .
S4 O6 1.424(15) 57_455
S4 O6 1.424(15) 77_455
S4 O5 1.509(19) 57_455
S4 O5 1.509(19) 77_455
S4 O5 1.509(19) .
S4 O3 1.514(18) .
S4 O3 1.514(18) 57_455
S4 O3 1.514(18) 77_455
S4 O4 1.557(17) .
S4 O4 1.557(17) 77_455
S4 O4 1.557(17) 57_455
S5 O7 1.442(18) .
S5 O8 1.511(18) 87_465
S5 O8 1.511(18) 88_655
S5 O8 1.511(18) 2_675
S5 O8 1.511(18) .
S5 O10 1.542(18) .
S5 O10 1.542(18) 88_655
S5 O10 1.542(18) 2_675
S5 O10 1.542(18) 87_465
S5 O9 1.581(18) 2_675
S5 O9 1.581(18) 88_655
S5 O9 1.581(18) 87_465
S6 O12 1.41(6) 88_655
S6 O12 1.41(6) 2_675
S6 O12 1.41(6) 87_465
S6 O12 1.41(6) .
S6 O13 1.42(4) .
S6 O13 1.42(4) 87_465
S6 O13 1.42(4) 88_655
S6 O13 1.42(4) 2_675
S6 O11 1.502(15) .
S6 O14 1.60(2) .
S6 O14 1.60(2) 2_675
S6 O14 1.60(2) 88_655
C1 C2 1.376(13) .
C1 N1 1.391(12) .
C1 H1 0.9300 .
C2 C3 1.378(13) .
C2 H2 0.9300 .
C3 C4 1.382(13) .
C3 H3 0.9300 .
C4 C5 1.397(14) .
C4 H4 0.9300 .
C5 N1 1.338(10) .
C6 N2 1.359(11) .
C6 C7 1.404(12) .
C7 N3 1.328(12) .
C7 H7 0.9300 .
C8 N3 1.354(12) .
C8 C9 1.391(12) .
C8 H8 0.9300 .
C9 N2 1.350(10) .
C10 N4 1.316(11) .
C10 C11 1.388(11) .
C11 N5 1.329(11) .
C11 H11 0.9300 .
C12 N5 1.321(11) .
C12 C13 1.399(13) .
C12 H12 0.9300 .
C13 N4 1.365(12) .
C13 H13 0.9300 .
N4 Ag3 2.363(8) 24_676
N5 Ag2 2.322(7) 32_656
O3 O6 0.61(2) 77_455
O3 O5 1.09(2) 57_455
O3 O4 1.61(3) 57_455
O4 O6 1.10(2) 57_455
O4 O3 1.61(3) 77_455
O4 O4 1.67(3) 77_455
O4 O4 1.67(3) 57_455
O5 O3 1.09(2) 77_455
O5 O6 1.55(3) 57_455
O5 O5 1.59(3) 77_455
O5 O5 1.59(3) 57_455
O5 Ag2 2.439(18) 77_455
O6 O3 0.61(2) 57_455
O6 O4 1.10(2) 77_455
O6 O5 1.55(3) 77_455
O8 O10 0.62(7) 88_655
O8 O9 1.13(6) 2_675
O8 O9 1.20(5) 87_465
O8 O10 1.55(7) 2_675
O8 Ag3 2.22(4) 2_675
O9 O10 0.54(7) 87_465
O9 O8 1.13(6) 2_675
O9 O8 1.20(5) 88_655
O9 O10 1.75(6) 2_675
O9 Ag3 2.23(3) 87_465
O10 O9 0.54(7) 88_655
O10 O8 0.62(7) 87_465
O10 O8 1.55(7) 2_675
O10 O9 1.75(6) 2_675
O12 O13 0.56(14) 87_465
O12 O14 0.94(15) 88_655
O12 O14 1.36(15) 2_675
O12 O13 1.40(12) 2_675
O12 Ag3 2.19(7) 2_675
O13 O12 0.56(14) 88_655
O13 O14 0.83(6) 87_465
O13 O12 1.40(13) 2_675
O13 O14 1.48(7) 2_675
O13 Ag3 2.49(6) 87_465
O14 O13 0.83(6) 88_655
O14 O12 0.94(16) 87_465
O14 O12 1.36(15) 2_675
O14 O13 1.48(7) 2_675
O14 Ag3 2.26(2) 88_655

loop_
_geom_torsion_atom_site_label_1
_geom_torsion_atom_site_label_2
_geom_torsion_atom_site_label_3
_geom_torsion_atom_site_label_4
_geom_torsion
_geom_torsion_site_symmetry_1
_geom_torsion_site_symmetry_4
N1 C1 C2 C3 1.3(14) . .
C1 C2 C3 C4 -2.9(15) . .
C2 C3 C4 C5 4.0(14) . .
C3 C4 C5 N1 -3.7(14) . .
C3 C4 C5 S1 179.5(7) . .
C6 S1 C5 N1 100.9(6) . .
C6 S1 C5 C4 -82.0(8) . .
C5 S1 C6 N2 -11.4(8) . .
C5 S1 C6 C7 169.4(7) . .
N2 C6 C7 N3 -0.6(14) . .
S1 C6 C7 N3 178.6(7) . .
N3 C8 C9 N2 0.5(13) . .
N3 C8 C9 S2 -177.8(6) . .
C10 S2 C9 N2 13.3(8) . .
C10 S2 C9 C8 -168.5(7) . .
C9 S2 C10 N4 111.4(7) . .
C9 S2 C10 C11 -79.8(8) . .
N4 C10 C11 N5 -3.6(14) . .
S2 C10 C11 N5 -171.9(7) . .
N5 C12 C13 N4 0.4(15) . .
C4 C5 N1 C1 2.0(12) . .
S1 C5 N1 C1 178.9(6) . .
C4 C5 N1 Ag2 -179.2(7) . .
S1 C5 N1 Ag2 -2.3(8) . .
C2 C1 N1 C5 -0.7(12) . .
C2 C1 N1 Ag2 -179.5(7) . .
O3 Ag2 N1 C5 82.0(11) . .
N5 Ag2 N1 C5 -48.7(6) 83_466 .
O1 Ag2 N1 C5 -178.0(6) . .
O5 Ag2 N1 C5 117.8(8) 57_455 .
O3 Ag2 N1 C1 -99.3(11) . .
N5 Ag2 N1 C1 130.0(6) 83_466 .
O1 Ag2 N1 C1 0.7(6) . .
O5 Ag2 N1 C1 -63.6(9) 57_455 .
C8 C9 N2 C6 0.1(12) . .
S2 C9 N2 C6 178.3(6) . .
C7 C6 N2 C9 0.0(12) . .
S1 C6 N2 C9 -179.2(6) . .
C6 C7 N3 C8 1.1(13) . .
C6 C7 N3 Ag3 172.9(6) . .
C9 C8 N3 C7 -1.0(12) . .
C9 C8 N3 Ag3 -172.5(6) . .
O12 Ag3 N3 C7 165(4) 2_675 .
O8 Ag3 N3 C7 41.0(13) 2_675 .
O9 Ag3 N3 C7 44.5(14) 88_655 .
O14 Ag3 N3 C7 -174.1(9) 87_465 .
O10 Ag3 N3 C7 56.3(12) . .
N4 Ag3 N3 C7 -51.5(7) 24_676 .
O13 Ag3 N3 C7 179.7(16) . .
O13 Ag3 N3 C7 154.5(16) 88_655 .
Ag3 Ag3 N3 C7 144.7(7) 87_465 .
Ag3 Ag3 N3 C7 107.2(7) 88_655 .
O12 Ag3 N3 C8 -24(4) 2_675 .
O8 Ag3 N3 C8 -147.5(12) 2_675 .
O9 Ag3 N3 C8 -144.0(14) 88_655 .
O14 Ag3 N3 C8 -2.6(10) 87_465 .
O10 Ag3 N3 C8 -132.2(11) . .
N4 Ag3 N3 C8 120.0(7) 24_676 .
O13 Ag3 N3 C8 -8.8(17) . .
O13 Ag3 N3 C8 -34.0(16) 88_655 .
Ag3 Ag3 N3 C8 -43.8(12) 87_465 .
Ag3 Ag3 N3 C8 -81.3(6) 88_655 .
C11 C10 N4 C13 5.7(13) . .
S2 C10 N4 C13 174.9(7) . .
C11 C10 N4 Ag3 -170.3(6) . 24_676
S2 C10 N4 Ag3 -1.1(9) . 24_676
C12 C13 N4 C10 -4.2(13) . .
C12 C13 N4 Ag3 171.7(7) . 24_676
C13 C12 N5 C11 1.8(14) . .
C13 C12 N5 Ag2 -160.8(8) . 32_656
C10 C11 N5 C12 -0.2(13) . .
C10 C11 N5 Ag2 161.1(6) . 32_656
O2 S3 O1 Ag1 -149.9(3) . .
O1 S3 O1 Ag1 88.2(3) 32_656 .
O1 S3 O1 Ag1 -28.0(6) 83_466 .
O2 S3 O1 Ag2 -8.9(5) . .
O1 S3 O1 Ag2 -130.8(6) 32_656 .
O1 S3 O1 Ag2 113.0(6) 83_466 .
O1 Ag1 O1 S3 39.1(7) 57_455 .
O1 Ag1 O1 S3 -130.5(3) 77_455 .
O5 Ag1 O1 S3 113.4(6) 77_455 .
O5 Ag1 O1 S3 136.9(7) 57_455 .
O5 Ag1 O1 S3 152.9(6) . .
O1 Ag1 O1 Ag2 -104.3(3) 57_455 .
O1 Ag1 O1 Ag2 86.1(5) 77_455 .
O5 Ag1 O1 Ag2 -30.0(6) 77_455 .
O5 Ag1 O1 Ag2 -6.6(5) 57_455 .
O5 Ag1 O1 Ag2 9.5(6) . .
O3 Ag2 O1 S3 -126.1(7) . .
N1 Ag2 O1 S3 88.8(5) . .
N5 Ag2 O1 S3 -35.6(6) 83_466 .
O5 Ag2 O1 S3 -136.7(7) 57_455 .
O3 Ag2 O1 Ag1 17.1(6) . .
N1 Ag2 O1 Ag1 -128.0(3) . .
N5 Ag2 O1 Ag1 107.6(3) 83_466 .
O5 Ag2 O1 Ag1 6.5(5) 57_455 .
O6 S4 O3 O6 -103(3) . 77_455
O6 S4 O3 O6 64(3) 57_455 77_455
O5 S4 O3 O6 149(3) 57_455 77_455
O5 S4 O3 O6 -165(3) 77_455 77_455
O5 S4 O3 O6 132(3) . 77_455
O3 S4 O3 O6 -129(3) 57_455 77_455
O3 S4 O3 O6 88(3) 77_455 77_455
O4 S4 O3 O6 18(3) . 77_455
O4 S4 O3 O6 -55(3) 77_455 77_455
O4 S4 O3 O6 -26(2) 57_455 77_455
O6 S4 O3 O5 108.4(15) . 57_455
O6 S4 O3 O5 -84(2) 57_455 57_455
O6 S4 O3 O5 -149(3) 77_455 57_455
O5 S4 O3 O5 46.5(19) 77_455 57_455
O5 S4 O3 O5 -17(2) . 57_455
O3 S4 O3 O5 82.4(16) 57_455 57_455
O3 S4 O3 O5 -61(2) 77_455 57_455
O4 S4 O3 O5 -130.7(15) . 57_455
O4 S4 O3 O5 156.1(14) 77_455 57_455
O4 S4 O3 O5 -174.9(19) 57_455 57_455
O6 S4 O3 O4 -76.7(15) . 57_455
O6 S4 O3 O4 90.6(15) 57_455 57_455
O6 S4 O3 O4 26(2) 77_455 57_455
O5 S4 O3 O4 174.9(19) 57_455 57_455
O5 S4 O3 O4 -138.6(11) 77_455 57_455
O5 S4 O3 O4 158.0(11) . 57_455
O3 S4 O3 O4 -102.6(16) 57_455 57_455
O3 S4 O3 O4 114.4(15) 77_455 57_455
O4 S4 O3 O4 44.3(13) . 57_455
O4 S4 O3 O4 -28.9(16) 77_455 57_455
O6 S4 O3 Ag2 138(2) . .
O6 S4 O3 Ag2 -54(4) 57_455 .
O6 S4 O3 Ag2 -119(4) 77_455 .
O5 S4 O3 Ag2 30(2) 57_455 .
O5 S4 O3 Ag2 76(3) 77_455 .
O5 S4 O3 Ag2 13(3) . .
O3 S4 O3 Ag2 112.4(18) 57_455 .
O3 S4 O3 Ag2 -31(4) 77_455 .
O4 S4 O3 Ag2 -101(3) . .
O4 S4 O3 Ag2 -174(2) 77_455 .
O4 S4 O3 Ag2 -145(3) 57_455 .
N1 Ag2 O3 O6 -57(4) . 77_455
N5 Ag2 O3 O6 80(3) 83_466 77_455
O1 Ag2 O3 O6 -157(3) . 77_455
O5 Ag2 O3 O6 -134(4) 57_455 77_455
N1 Ag2 O3 O5 76.4(19) . 57_455
N5 Ag2 O3 O5 -146.0(15) 83_466 57_455
O1 Ag2 O3 O5 -22.7(16) . 57_455
N1 Ag2 O3 S4 49(3) . .
N5 Ag2 O3 S4 -174(3) 83_466 .
O1 Ag2 O3 S4 -50(3) . .
O5 Ag2 O3 S4 -28(2) 57_455 .
N1 Ag2 O3 O4 -80(2) . 57_455
N5 Ag2 O3 O4 58(2) 83_466 57_455
O1 Ag2 O3 O4 -178.8(19) . 57_455
O5 Ag2 O3 O4 -156(3) 57_455 57_455
O6 S4 O4 O6 -110.8(7) . 57_455
O6 S4 O4 O6 131.8(12) 77_455 57_455
O5 S4 O4 O6 80.2(19) 57_455 57_455
O5 S4 O4 O6 -48(3) 77_455 57_455
O5 S4 O4 O6 11.7(16) . 57_455
O3 S4 O4 O6 124.6(16) . 57_455
O3 S4 O4 O6 -90.6(15) 57_455 57_455
O3 S4 O4 O6 15.2(14) 77_455 57_455
O4 S4 O4 O6 -119(2) 77_455 57_455
O4 S4 O4 O6 168.2(19) 57_455 57_455
O6 S4 O4 O3 -126.0(11) . 77_455
O6 S4 O4 O3 -15.2(14) 57_455 77_455
O6 S4 O4 O3 116.6(13) 77_455 77_455
O5 S4 O4 O3 65.0(17) 57_455 77_455
O5 S4 O4 O3 -63(3) 77_455 77_455
O5 S4 O4 O3 -3.5(13) . 77_455
O3 S4 O4 O3 109.5(8) . 77_455
O3 S4 O4 O3 -105.8(7) 57_455 77_455
O4 S4 O4 O3 -134.3(15) 77_455 77_455
O4 S4 O4 O3 153.0(16) 57_455 77_455
O6 S4 O4 O4 8.3(13) . 77_455
O6 S4 O4 O4 119(2) 57_455 77_455
O6 S4 O4 O4 -109.1(11) 77_455 77_455
O5 S4 O4 O4 -160.7(13) 57_455 77_455
O5 S4 O4 O4 71(2) 77_455 77_455
O5 S4 O4 O4 130.8(11) . 77_455
O3 S4 O4 O4 -116.2(13) . 77_455
O3 S4 O4 O4 28.5(15) 57_455 77_455
O3 S4 O4 O4 134.3(15) 77_455 77_455
O4 S4 O4 O4 -72.6(5) 57_455 77_455
O6 S4 O4 O4 81.0(14) . 57_455
O6 S4 O4 O4 -168.2(19) 57_455 57_455
O6 S4 O4 O4 -36.5(11) 77_455 57_455
O5 S4 O4 O4 -88.1(12) 57_455 57_455
O5 S4 O4 O4 144(2) 77_455 57_455
O5 S4 O4 O4 -156.6(11) . 57_455
O3 S4 O4 O4 -43.6(12) . 57_455
O3 S4 O4 O4 101.2(17) 57_455 57_455
O3 S4 O4 O4 -153.0(16) 77_455 57_455
O4 S4 O4 O4 72.6(5) 77_455 57_455
O6 S4 O5 O3 122.1(17) . 77_455
O6 S4 O5 O3 13.5(15) 57_455 77_455
O6 S4 O5 O3 -93.4(16) 77_455 77_455
O5 S4 O5 O3 -126(2) 57_455 77_455
O5 S4 O5 O3 162(2) 77_455 77_455
O3 S4 O5 O3 -113.5(9) . 77_455
O3 S4 O5 O3 128.7(12) 57_455 77_455
O4 S4 O5 O3 4.7(17) . 77_455
O4 S4 O5 O3 75(2) 77_455 77_455
O4 S4 O5 O3 -58(3) 57_455 77_455
O6 S4 O5 O6 108.6(8) . 57_455
O6 S4 O5 O6 -106.9(7) 77_455 57_455
O5 S4 O5 O6 -139.7(16) 57_455 57_455
O5 S4 O5 O6 148.2(16) 77_455 57_455
O3 S4 O5 O6 -127.0(11) . 57_455
O3 S4 O5 O6 115.2(13) 57_455 57_455
O3 S4 O5 O6 -13.5(15) 77_455 57_455
O4 S4 O5 O6 -8.8(12) . 57_455
O4 S4 O5 O6 61.1(15) 77_455 57_455
O4 S4 O5 O6 -71(2) 57_455 57_455
O6 S4 O5 O5 -39.6(12) . 77_455
O6 S4 O5 O5 -148.2(16) 57_455 77_455
O6 S4 O5 O5 104.9(16) 77_455 77_455
O5 S4 O5 O5 72.2(5) 57_455 77_455
O3 S4 O5 O5 84.8(15) . 77_455
O3 S4 O5 O5 -33.0(12) 57_455 77_455
O3 S4 O5 O5 -162(2) 77_455 77_455
O4 S4 O5 O5 -157.0(11) . 77_455
O4 S4 O5 O5 -87.1(11) 77_455 77_455
O4 S4 O5 O5 140(3) 57_455 77_455
O6 S4 O5 O5 -111.8(14) . 57_455
O6 S4 O5 O5 139.7(16) 57_455 57_455
O6 S4 O5 O5 32.7(14) 77_455 57_455
O5 S4 O5 O5 -72.2(5) 77_455 57_455
O3 S4 O5 O5 12.6(14) . 57_455
O3 S4 O5 O5 -105.2(13) 57_455 57_455
O3 S4 O5 O5 126(2) 77_455 57_455
O4 S4 O5 O5 130.8(11) . 57_455
O4 S4 O5 O5 -159.3(14) 77_455 57_455
O4 S4 O5 O5 68(2) 57_455 57_455
O6 S4 O5 Ag1 -75.7(13) . .
O6 S4 O5 Ag1 175.8(15) 57_455 .
O6 S4 O5 Ag1 68.8(15) 77_455 .
O5 S4 O5 Ag1 36.1(3) 57_455 .
O5 S4 O5 Ag1 -36.1(3) 77_455 .
O3 S4 O5 Ag1 48.7(15) . .
O3 S4 O5 Ag1 -69.1(12) 57_455 .
O3 S4 O5 Ag1 162(2) 77_455 .
O4 S4 O5 Ag1 166.9(10) . .
O4 S4 O5 Ag1 -123.2(12) 77_455 .
O4 S4 O5 Ag1 104(2) 57_455 .
O6 S4 O5 Ag2 105.0(15) . 77_455
O6 S4 O5 Ag2 -3.5(12) 57_455 77_455
O6 S4 O5 Ag2 -110.4(15) 77_455 77_455
O5 S4 O5 Ag2 -143(2) 57_455 77_455
O5 S4 O5 Ag2 145(2) 77_455 77_455
O3 S4 O5 Ag2 -130.5(14) . 77_455
O3 S4 O5 Ag2 111.7(15) 57_455 77_455
O3 S4 O5 Ag2 -17.0(12) 77_455 77_455
O4 S4 O5 Ag2 -12.3(17) . 77_455
O4 S4 O5 Ag2 58(2) 77_455 77_455
O4 S4 O5 Ag2 -75(3) 57_455 77_455
O1 Ag1 O5 O3 -176(6) 57_455 77_455
O1 Ag1 O5 O3 59(6) . 77_455
O1 Ag1 O5 O3 -58(6) 77_455 77_455
O5 Ag1 O5 O3 147(6) 77_455 77_455
O5 Ag1 O5 O3 83(6) 57_455 77_455
O1 Ag1 O5 S4 69.0(12) 57_455 .
O1 Ag1 O5 S4 -56.8(12) . .
O1 Ag1 O5 S4 -173.3(13) 77_455 .
O5 Ag1 O5 S4 31.98(7) 77_455 .
O5 Ag1 O5 S4 -31.98(8) 57_455 .
O1 Ag1 O5 O6 107(14) 57_455 57_455
O1 Ag1 O5 O6 -19(14) . 57_455
O1 Ag1 O5 O6 -136(14) 77_455 57_455
O5 Ag1 O5 O6 70(13) 77_455 57_455
O5 Ag1 O5 O6 6(13) 57_455 57_455
O1 Ag1 O5 O5 37.0(12) 57_455 77_455
O1 Ag1 O5 O5 -88.8(12) . 77_455
O1 Ag1 O5 O5 154.7(13) 77_455 77_455
O5 Ag1 O5 O5 -63.97(16) 57_455 77_455
O1 Ag1 O5 O5 101.0(12) 57_455 57_455
O1 Ag1 O5 O5 -24.8(12) . 57_455
O1 Ag1 O5 O5 -141.3(13) 77_455 57_455
O5 Ag1 O5 O5 63.97(16) 77_455 57_455
O1 Ag1 O5 Ag2 -111.5(6) 57_455 77_455
O1 Ag1 O5 Ag2 122.7(6) . 77_455
O1 Ag1 O5 Ag2 6.1(5) 77_455 77_455
O5 Ag1 O5 Ag2 -148.6(18) 77_455 77_455
O5 Ag1 O5 Ag2 147.5(18) 57_455 77_455
O6 S4 O6 O3 88(3) 57_455 57_455
O6 S4 O6 O3 -129(3) 77_455 57_455
O5 S4 O6 O3 -56(3) 57_455 57_455
O5 S4 O6 O3 -23(3) 77_455 57_455
O5 S4 O6 O3 17(3) . 57_455
O3 S4 O6 O3 -103(3) . 57_455
O3 S4 O6 O3 64(3) 77_455 57_455
O4 S4 O6 O3 133(3) . 57_455
O4 S4 O6 O3 144(3) 77_455 57_455
O4 S4 O6 O3 -163(3) 57_455 57_455
O6 S4 O6 O4 -56.3(19) 57_455 77_455
O6 S4 O6 O4 86.7(14) 77_455 77_455
O5 S4 O6 O4 159.8(14) 57_455 77_455
O5 S4 O6 O4 -167.4(17) 77_455 77_455
O5 S4 O6 O4 -127.7(15) . 77_455
O3 S4 O6 O4 112.7(14) . 77_455
O3 S4 O6 O4 -144(3) 57_455 77_455
O3 S4 O6 O4 -80(2) 77_455 77_455
O4 S4 O6 O4 -11.1(18) . 77_455
O4 S4 O6 O4 52.2(17) 57_455 77_455
O6 S4 O6 O5 111.1(14) 57_455 77_455
O6 S4 O6 O5 -105.8(16) 77_455 77_455
O5 S4 O6 O5 -32.8(16) 57_455 77_455
O5 S4 O6 O5 39.7(14) . 77_455
O3 S4 O6 O5 -79.9(16) . 77_455
O3 S4 O6 O5 23(3) 57_455 77_455
O3 S4 O6 O5 87.3(15) 77_455 77_455
O4 S4 O6 O5 156.3(11) . 77_455
O4 S4 O6 O5 167.4(17) 77_455 77_455
O4 S4 O6 O5 -140.3(11) 57_455 77_455
O7 S5 O8 O10 78(6) . 88_655
O8 S5 O8 O10 -35(7) 87_465 88_655
O8 S5 O8 O10 -169(5) 88_655 88_655
O8 S5 O8 O10 -102(6) 2_675 88_655
O10 S5 O8 O10 -39(4) . 88_655
O10 S5 O8 O10 176(7) 2_675 88_655
O10 S5 O8 O10 -133(5) 87_465 88_655
O9 S5 O8 O10 -3(5) 2_675 88_655
O9 S5 O8 O10 -46(7) 88_655 88_655
O9 S5 O8 O10 160(7) 87_465 88_655
O7 S5 O8 O9 81(2) . 2_675
O8 S5 O8 O9 -32(3) 87_465 2_675
O8 S5 O8 O9 -166(2) 88_655 2_675
O8 S5 O8 O9 -99(2) 2_675 2_675
O10 S5 O8 O9 -36(3) . 2_675
O10 S5 O8 O9 3(5) 88_655 2_675
O10 S5 O8 O9 179(3) 2_675 2_675
O10 S5 O8 O9 -130(3) 87_465 2_675
O9 S5 O8 O9 -43(2) 88_655 2_675
O9 S5 O8 O9 163(4) 87_465 2_675
O7 S5 O8 O9 -83(2) . 87_465
O8 S5 O8 O9 165(2) 87_465 87_465
O8 S5 O8 O9 30(3) 88_655 87_465
O8 S5 O8 O9 97(2) 2_675 87_465
O10 S5 O8 O9 160(3) . 87_465
O10 S5 O8 O9 -160(7) 88_655 87_465
O10 S5 O8 O9 15(2) 2_675 87_465
O10 S5 O8 O9 67(4) 87_465 87_465
O9 S5 O8 O9 -163(4) 2_675 87_465
O9 S5 O8 O9 154(3) 88_655 87_465
O7 S5 O8 O10 -97.9(18) . 2_675
O8 S5 O8 O10 149.1(16) 87_465 2_675
O8 S5 O8 O10 15(2) 88_655 2_675
O8 S5 O8 O10 82.1(18) 2_675 2_675
O10 S5 O8 O10 145(3) . 2_675
O10 S5 O8 O10 -176(7) 88_655 2_675
O10 S5 O8 O10 51(3) 87_465 2_675
O9 S5 O8 O10 -179(3) 2_675 2_675
O9 S5 O8 O10 138(2) 88_655 2_675
O9 S5 O8 O10 -15(2) 87_465 2_675
O7 S5 O8 Ag3 -135(2) . 2_675
O8 S5 O8 Ag3 111.9(17) 87_465 2_675
O8 S5 O8 Ag3 -22(3) 88_655 2_675
O8 S5 O8 Ag3 45(2) 2_675 2_675
O10 S5 O8 Ag3 107(4) . 2_675
O10 S5 O8 Ag3 147(8) 88_655 2_675
O10 S5 O8 Ag3 -37(3) 2_675 2_675
O10 S5 O8 Ag3 14(5) 87_465 2_675
O9 S5 O8 Ag3 144(4) 2_675 2_675
O9 S5 O8 Ag3 101(3) 88_655 2_675
O9 S5 O8 Ag3 -53(3) 87_465 2_675
O7 S5 O9 O10 -110(6) . 87_465
O8 S5 O9 O10 19(7) 87_465 87_465
O8 S5 O9 O10 136(7) 88_655 87_465
O8 S5 O9 O10 3(6) 2_675 87_465
O8 S5 O9 O10 118(6) . 87_465
O10 S5 O9 O10 2(6) . 87_465
O10 S5 O9 O10 102(9) 88_655 87_465
O10 S5 O9 O10 145(8) 2_675 87_465
O9 S5 O9 O10 70(6) 2_675 87_465
O9 S5 O9 O10 -8(7) 88_655 87_465
O9 S5 O9 O10 148(6) 87_465 87_465
O7 S5 O9 O8 -114(2) . 2_675
O8 S5 O9 O8 16(3) 87_465 2_675
O8 S5 O9 O8 133(4) 88_655 2_675
O8 S5 O9 O8 115(4) . 2_675
O10 S5 O9 O8 -1(3) . 2_675
O10 S5 O9 O8 99(5) 88_655 2_675
O10 S5 O9 O8 141(3) 2_675 2_675
O10 S5 O9 O8 -3(6) 87_465 2_675
O9 S5 O9 O8 66(2) 2_675 2_675
O9 S5 O9 O8 -12(3) 88_655 2_675
O9 S5 O9 O8 144(2) 87_465 2_675
O7 S5 O9 O8 113(2) . 88_655
O8 S5 O9 O8 -117(4) 87_465 88_655
O8 S5 O9 O8 -133(4) 2_675 88_655
O8 S5 O9 O8 -18(3) . 88_655
O10 S5 O9 O8 -134(2) . 88_655
O10 S5 O9 O8 -34(5) 88_655 88_655
O10 S5 O9 O8 8(3) 2_675 88_655
O10 S5 O9 O8 -136(7) 87_465 88_655
O9 S5 O9 O8 -67(2) 2_675 88_655
O9 S5 O9 O8 -144.8(19) 88_655 88_655
O9 S5 O9 O8 11(3) 87_465 88_655
O7 S5 O9 O10 105.0(17) . 2_675
O8 S5 O9 O10 -125(2) 87_465 2_675
O8 S5 O9 O10 -8(3) 88_655 2_675
O8 S5 O9 O10 -141(3) 2_675 2_675
O8 S5 O9 O10 -27(3) . 2_675
O10 S5 O9 O10 -142(3) . 2_675
O10 S5 O9 O10 -43(4) 88_655 2_675
O10 S5 O9 O10 -145(8) 87_465 2_675
O9 S5 O9 O10 -75.0(17) 2_675 2_675
O9 S5 O9 O10 -153.0(15) 88_655 2_675
O9 S5 O9 O10 3(2) 87_465 2_675
O7 S5 O9 Ag3 162(3) . 87_465
O8 S5 O9 Ag3 -68(4) 87_465 87_465
O8 S5 O9 Ag3 49(3) 88_655 87_465
O8 S5 O9 Ag3 -84(4) 2_675 87_465
O8 S5 O9 Ag3 31(4) . 87_465
O10 S5 O9 Ag3 -85(4) . 87_465
O10 S5 O9 Ag3 15(7) 88_655 87_465
O10 S5 O9 Ag3 57(4) 2_675 87_465
O10 S5 O9 Ag3 -88(6) 87_465 87_465
O9 S5 O9 Ag3 -18(3) 2_675 87_465
O9 S5 O9 Ag3 -96(3) 88_655 87_465
O9 S5 O9 Ag3 60(3) 87_465 87_465
O7 S5 O10 O9 75(7) . 88_655
O8 S5 O10 O9 -174(11) 87_465 88_655
O8 S5 O10 O9 -76(6) 88_655 88_655
O8 S5 O10 O9 -34(6) 2_675 88_655
O8 S5 O10 O9 -163(6) . 88_655
O10 S5 O10 O9 -178(6) 88_655 88_655
O10 S5 O10 O9 -105(7) 2_675 88_655
O10 S5 O10 O9 -33(7) 87_465 88_655
O9 S5 O10 O9 171(7) 2_675 88_655
O9 S5 O10 O9 -139(5) 87_465 88_655
O7 S5 O10 O8 -111(5) . 87_465
O8 S5 O10 O8 98(8) 88_655 87_465
O8 S5 O10 O8 140(7) 2_675 87_465
O8 S5 O10 O8 11(5) . 87_465
O10 S5 O10 O8 -4(6) 88_655 87_465
O10 S5 O10 O8 69(5) 2_675 87_465
O10 S5 O10 O8 141(4) 87_465 87_465
O9 S5 O10 O8 -15(5) 2_675 87_465
O9 S5 O10 O8 174(11) 88_655 87_465
O9 S5 O10 O8 35(8) 87_465 87_465
O7 S5 O10 O8 109.1(19) . 2_675
O8 S5 O10 O8 -140(7) 87_465 2_675
O8 S5 O10 O8 -42(3) 88_655 2_675
O8 S5 O10 O8 -129(3) . 2_675
O10 S5 O10 O8 -143.5(16) 88_655 2_675
O10 S5 O10 O8 -70.9(19) 2_675 2_675
O10 S5 O10 O8 2(3) 87_465 2_675
O9 S5 O10 O8 -155(3) 2_675 2_675
O9 S5 O10 O8 34(6) 88_655 2_675
O9 S5 O10 O8 -104(4) 87_465 2_675
O7 S5 O10 O9 -96.2(16) . 2_675
O8 S5 O10 O9 15(5) 87_465 2_675
O8 S5 O10 O9 113(3) 88_655 2_675
O8 S5 O10 O9 155(3) 2_675 2_675
O8 S5 O10 O9 26(2) . 2_675
O10 S5 O10 O9 11(2) 88_655 2_675
O10 S5 O10 O9 83.8(16) 2_675 2_675
O10 S5 O10 O9 156.4(15) 87_465 2_675
O9 S5 O10 O9 -171(7) 88_655 2_675
O9 S5 O10 O9 50(4) 87_465 2_675
O7 S5 O10 Ag3 140.7(14) . .
O8 S5 O10 Ag3 -108(6) 87_465 .
O8 S5 O10 Ag3 -10(4) 88_655 .
O8 S5 O10 Ag3 32(2) 2_675 .
O8 S5 O10 Ag3 -97(2) . .
O10 S5 O10 Ag3 -111.9(11) 88_655 .
O10 S5 O10 Ag3 -39.3(14) 2_675 .
O10 S5 O10 Ag3 33(2) 87_465 .
O9 S5 O10 Ag3 -123(3) 2_675 .
O9 S5 O10 Ag3 66(6) 88_655 .
O9 S5 O10 Ag3 -73(5) 87_465 .
O12 Ag3 O10 O9 149(6) 2_675 88_655
O8 Ag3 O10 O9 44(4) 2_675 88_655
O14 Ag3 O10 O9 131(5) 87_465 88_655
N3 Ag3 O10 O9 -119(5) . 88_655
N4 Ag3 O10 O9 -20(5) 24_676 88_655
O13 Ag3 O10 O9 113(5) . 88_655
O13 Ag3 O10 O9 156(5) 88_655 88_655
Ag3 Ag3 O10 O9 76(5) 87_465 88_655
Ag3 Ag3 O10 O9 170(6) 88_655 88_655
O12 Ag3 O10 O8 -8(6) 2_675 87_465
O8 Ag3 O10 O8 -114(5) 2_675 87_465
O9 Ag3 O10 O8 -158(8) 88_655 87_465
O14 Ag3 O10 O8 -27(5) 87_465 87_465
N3 Ag3 O10 O8 84(4) . 87_465
N4 Ag3 O10 O8 -178(4) 24_676 87_465
O13 Ag3 O10 O8 -45(5) . 87_465
O13 Ag3 O10 O8 -2(4) 88_655 87_465
Ag3 Ag3 O10 O8 -82(4) 87_465 87_465
Ag3 Ag3 O10 O8 12(4) 88_655 87_465
O12 Ag3 O10 S5 76(4) 2_675 .
O8 Ag3 O10 S5 -29(2) 2_675 .
O9 Ag3 O10 S5 -73(5) 88_655 .
O14 Ag3 O10 S5 58(3) 87_465 .
N3 Ag3 O10 S5 168(2) . .
N4 Ag3 O10 S5 -93(2) 24_676 .
O13 Ag3 O10 S5 40(3) . .
O13 Ag3 O10 S5 83(2) 88_655 .
Ag3 Ag3 O10 S5 2(2) 87_465 .
Ag3 Ag3 O10 S5 97(2) 88_655 .
O12 Ag3 O10 O8 106(4) 2_675 2_675
O9 Ag3 O10 O8 -44(4) 88_655 2_675
O14 Ag3 O10 O8 87(3) 87_465 2_675
N3 Ag3 O10 O8 -162(2) . 2_675
N4 Ag3 O10 O8 -64(2) 24_676 2_675
O13 Ag3 O10 O8 69(3) . 2_675
O13 Ag3 O10 O8 112(2) 88_655 2_675
Ag3 Ag3 O10 O8 32(2) 87_465 2_675
Ag3 Ag3 O10 O8 126(2) 88_655 2_675
O12 Ag3 O10 O9 7(5) 2_675 2_675
O8 Ag3 O10 O9 -98(3) 2_675 2_675
O9 Ag3 O10 O9 -142(6) 88_655 2_675
O14 Ag3 O10 O9 -11(3) 87_465 2_675
N3 Ag3 O10 O9 99(3) . 2_675
N4 Ag3 O10 O9 -162(2) 24_676 2_675
O13 Ag3 O10 O9 -29(3) . 2_675
O13 Ag3 O10 O9 14(3) 88_655 2_675
Ag3 Ag3 O10 O9 -66(2) 87_465 2_675
Ag3 Ag3 O10 O9 28(2) 88_655 2_675
O12 S6 O12 O13 -17(14) 88_655 87_465
O12 S6 O12 O13 -85(12) 2_675 87_465
O12 S6 O12 O13 -153(9) 87_465 87_465
O13 S6 O12 O13 -27(11) . 87_465
O13 S6 O12 O13 -114(14) 88_655 87_465
O13 S6 O12 O13 -161(16) 2_675 87_465
O11 S6 O12 O13 95(12) . 87_465
O14 S6 O12 O13 -149(12) . 87_465
O14 S6 O12 O13 9(10) 2_675 87_465
O14 S6 O12 O13 171(18) 88_655 87_465
O12 S6 O12 O14 173(6) 88_655 88_655
O12 S6 O12 O14 105(7) 2_675 88_655
O12 S6 O12 O14 36(10) 87_465 88_655
O13 S6 O12 O14 163(6) . 88_655
O13 S6 O12 O14 -171(18) 87_465 88_655
O13 S6 O12 O14 75(6) 88_655 88_655
O13 S6 O12 O14 29(4) 2_675 88_655
O11 S6 O12 O14 -75(8) . 88_655
O14 S6 O12 O14 41(6) . 88_655
O14 S6 O12 O14 -162(8) 2_675 88_655
O12 S6 O12 O14 -25(6) 88_655 2_675
O12 S6 O12 O14 -94(4) 2_675 2_675
O12 S6 O12 O14 -162(3) 87_465 2_675
O13 S6 O12 O14 -36(3) . 2_675
O13 S6 O12 O14 -9(10) 87_465 2_675
O13 S6 O12 O14 -123(5) 88_655 2_675
O13 S6 O12 O14 -170(6) 2_675 2_675
O11 S6 O12 O14 86(4) . 2_675
O14 S6 O12 O14 -158(3) . 2_675
O14 S6 O12 O14 162(8) 88_655 2_675
O12 S6 O12 O13 144(3) 88_655 2_675
O12 S6 O12 O13 76(4) 2_675 2_675
O12 S6 O12 O13 7(7) 87_465 2_675
O13 S6 O12 O13 134(5) . 2_675
O13 S6 O12 O13 161(16) 87_465 2_675
O13 S6 O12 O13 47(6) 88_655 2_675
O11 S6 O12 O13 -104(4) . 2_675
O14 S6 O12 O13 12(5) . 2_675
O14 S6 O12 O13 170(6) 2_675 2_675
O14 S6 O12 O13 -29(4) 88_655 2_675
O12 S6 O12 Ag3 102(8) 88_655 2_675
O12 S6 O12 Ag3 33(9) 2_675 2_675
O12 S6 O12 Ag3 -35(10) 87_465 2_675
O13 S6 O12 Ag3 92(12) . 2_675
O13 S6 O12 Ag3 118(17) 87_465 2_675
O13 S6 O12 Ag3 4(15) 88_655 2_675
O13 S6 O12 Ag3 -42(10) 2_675 2_675
O11 S6 O12 Ag3 -147(9) . 2_675
O14 S6 O12 Ag3 -30(13) . 2_675
O14 S6 O12 Ag3 127(12) 2_675 2_675
O14 S6 O12 Ag3 -71(14) 88_655 2_675
O12 S6 O13 O12 161(17) 2_675 88_655
O12 S6 O13 O12 114(14) 87_465 88_655
O12 S6 O13 O12 27(10) . 88_655
O13 S6 O13 O12 17(14) 87_465 88_655
O13 S6 O13 O12 154(11) 88_655 88_655
O13 S6 O13 O12 85(13) 2_675 88_655
O11 S6 O13 O12 -95(13) . 88_655
O14 S6 O13 O12 152(12) . 88_655
O14 S6 O13 O12 -6(12) 2_675 88_655
O14 S6 O13 O12 41(15) 88_655 88_655
O12 S6 O13 O14 166(16) 88_655 87_465
O12 S6 O13 O14 -33(5) 2_675 87_465
O12 S6 O13 O14 -80(8) 87_465 87_465
O12 S6 O13 O14 -167(8) . 87_465
O13 S6 O13 O14 -177(4) 87_465 87_465
O13 S6 O13 O14 -40(6) 88_655 87_465
O13 S6 O13 O14 -109(5) 2_675 87_465
O11 S6 O13 O14 71(5) . 87_465
O14 S6 O13 O14 -42(4) . 87_465
O14 S6 O13 O14 160(6) 2_675 87_465
O14 S6 O13 O14 -153(3) 88_655 87_465
O12 S6 O13 O12 -161(17) 88_655 2_675
O12 S6 O13 O12 -47(6) 87_465 2_675
O12 S6 O13 O12 -134(7) . 2_675
O13 S6 O13 O12 -144(4) 87_465 2_675
O13 S6 O13 O12 -7(6) 88_655 2_675
O13 S6 O13 O12 -76(5) 2_675 2_675
O11 S6 O13 O12 104(5) . 2_675
O14 S6 O13 O12 -9(5) . 2_675
O14 S6 O13 O12 -167(5) 2_675 2_675
O14 S6 O13 O12 -120(4) 88_655 2_675
O12 S6 O13 O14 6(12) 88_655 2_675
O12 S6 O13 O14 167(5) 2_675 2_675
O12 S6 O13 O14 121(7) 87_465 2_675
O12 S6 O13 O14 33(4) . 2_675
O13 S6 O13 O14 23(3) 87_465 2_675
O13 S6 O13 O14 160.0(14) 88_655 2_675
O13 S6 O13 O14 91.6(16) 2_675 2_675
O11 S6 O13 O14 -88.4(16) . 2_675
O14 S6 O13 O14 158(2) . 2_675
O14 S6 O13 O14 48(3) 88_655 2_675
O12 S6 O13 Ag3 -133(14) 88_655 .
O12 S6 O13 Ag3 28(4) 2_675 .
O12 S6 O13 Ag3 -19(7) 87_465 .
O12 S6 O13 Ag3 -107(5) . .
O13 S6 O13 Ag3 -116.6(10) 87_465 .
O13 S6 O13 Ag3 20(3) 88_655 .
O13 S6 O13 Ag3 -48.2(19) 2_675 .
O11 S6 O13 Ag3 131.8(19) . .
O14 S6 O13 Ag3 19(4) . .
O14 S6 O13 Ag3 -140(3) 2_675 .
O14 S6 O13 Ag3 -92(4) 88_655 .
O12 S6 O13 Ag3 -37(11) 88_655 87_465
O12 S6 O13 Ag3 124(6) 2_675 87_465
O12 S6 O13 Ag3 78(7) 87_465 87_465
O12 S6 O13 Ag3 -10(4) . 87_465
O13 S6 O13 Ag3 -20(3) 87_465 87_465
O13 S6 O13 Ag3 117.0(10) 88_655 87_465
O13 S6 O13 Ag3 48.5(19) 2_675 87_465
O11 S6 O13 Ag3 -131.5(19) . 87_465
O14 S6 O13 Ag3 115(3) . 87_465
O14 S6 O13 Ag3 -43(2) 2_675 87_465
O14 S6 O13 Ag3 4(5) 88_655 87_465
O12 Ag3 O13 O12 -124(24) 2_675 88_655
O8 Ag3 O13 O12 0(21) 2_675 88_655
O9 Ag3 O13 O12 -23(21) 88_655 88_655
O14 Ag3 O13 O12 -169(24) 87_465 88_655
O10 Ag3 O13 O12 -37(21) . 88_655
N3 Ag3 O13 O12 -151(20) . 88_655
N4 Ag3 O13 O12 90(21) 24_676 88_655
O13 Ag3 O13 O12 -113(20) 88_655 88_655
Ag3 Ag3 O13 O12 18(20) 87_465 88_655
Ag3 Ag3 O13 O12 -80(21) 88_655 88_655
O12 Ag3 O13 O14 46(5) 2_675 87_465
O8 Ag3 O13 O14 169(4) 2_675 87_465
O9 Ag3 O13 O14 146(4) 88_655 87_465
O10 Ag3 O13 O14 133(4) . 87_465
N3 Ag3 O13 O14 18(5) . 87_465
N4 Ag3 O13 O14 -100(4) 24_676 87_465
O13 Ag3 O13 O14 56(6) 88_655 87_465
Ag3 Ag3 O13 O14 -172(5) 87_465 87_465
Ag3 Ag3 O13 O14 90(4) 88_655 87_465
O8 Ag3 O13 O12 124(6) 2_675 2_675
O9 Ag3 O13 O12 101(7) 88_655 2_675
O14 Ag3 O13 O12 -46(5) 87_465 2_675
O10 Ag3 O13 O12 87(7) . 2_675
N3 Ag3 O13 O12 -27(7) . 2_675
N4 Ag3 O13 O12 -146(6) 24_676 2_675
O13 Ag3 O13 O12 11(6) 88_655 2_675
Ag3 Ag3 O13 O12 142(7) 87_465 2_675
Ag3 Ag3 O13 O12 44(6) 88_655 2_675
O12 Ag3 O13 S6 -27(4) 2_675 .
O8 Ag3 O13 S6 97(4) 2_675 .
O9 Ag3 O13 S6 74(4) 88_655 .
O14 Ag3 O13 S6 -73(4) 87_465 .
O10 Ag3 O13 S6 60(4) . .
N3 Ag3 O13 S6 -54(4) . .
N4 Ag3 O13 S6 -173(3) 24_676 .
O13 Ag3 O13 S6 -16(2) 88_655 .
Ag3 Ag3 O13 S6 115(4) 87_465 .
Ag3 Ag3 O13 S6 17(3) 88_655 .
O12 Ag3 O13 O14 -112(9) 2_675 2_675
O8 Ag3 O13 O14 12(6) 2_675 2_675
O9 Ag3 O13 O14 -11(7) 88_655 2_675
O14 Ag3 O13 O14 -157(9) 87_465 2_675
O10 Ag3 O13 O14 -25(7) . 2_675
N3 Ag3 O13 O14 -139(6) . 2_675
N4 Ag3 O13 O14 102(6) 24_676 2_675
O13 Ag3 O13 O14 -101(4) 88_655 2_675
Ag3 Ag3 O13 O14 30(5) 87_465 2_675
Ag3 Ag3 O13 O14 -68(6) 88_655 2_675
O12 Ag3 O13 Ag3 -142(7) 2_675 87_465
O8 Ag3 O13 Ag3 -18.1(16) 2_675 87_465
O9 Ag3 O13 Ag3 -41(3) 88_655 87_465
O14 Ag3 O13 Ag3 172(5) 87_465 87_465
O10 Ag3 O13 Ag3 -55.0(18) . 87_465
N3 Ag3 O13 Ag3 -169.1(5) . 87_465
N4 Ag3 O13 Ag3 72.2(16) 24_676 87_465
O13 Ag3 O13 Ag3 -131(3) 88_655 87_465
Ag3 Ag3 O13 Ag3 -98.0(12) 88_655 87_465
O12 S6 O14 O13 17(11) 88_655 88_655
O12 S6 O14 O13 -7(7) 2_675 88_655
O12 S6 O14 O13 127(6) 87_465 88_655
O12 S6 O14 O13 119(5) . 88_655
O13 S6 O14 O13 3(4) . 88_655
O13 S6 O14 O13 103(8) 87_465 88_655
O13 S6 O14 O13 131(7) 2_675 88_655
O11 S6 O14 O13 -118(5) . 88_655
O14 S6 O14 O13 62(5) 2_675 88_655
O14 S6 O14 O13 142(4) 88_655 88_655
O12 S6 O14 O12 -110(13) 88_655 87_465
O12 S6 O14 O12 -134(10) 2_675 87_465
O12 S6 O14 O12 -8(7) . 87_465
O13 S6 O14 O12 -124(6) . 87_465
O13 S6 O14 O12 -24(9) 87_465 87_465
O13 S6 O14 O12 -127(6) 88_655 87_465
O13 S6 O14 O12 4(8) 2_675 87_465
O11 S6 O14 O12 115(7) . 87_465
O14 S6 O14 O12 -65(7) 2_675 87_465
O14 S6 O14 O12 15(7) 88_655 87_465
O12 S6 O14 O12 24(6) 88_655 2_675
O12 S6 O14 O12 134(10) 87_465 2_675
O12 S6 O14 O12 126(8) . 2_675
O13 S6 O14 O12 10(6) . 2_675
O13 S6 O14 O12 109(4) 87_465 2_675
O13 S6 O14 O12 7(7) 88_655 2_675
O13 S6 O14 O12 138(3) 2_675 2_675
O11 S6 O14 O12 -111(4) . 2_675
O14 S6 O14 O12 69(4) 2_675 2_675
O14 S6 O14 O12 148(4) 88_655 2_675
O12 S6 O14 O13 -114(6) 88_655 2_675
O12 S6 O14 O13 -138(3) 2_675 2_675
O12 S6 O14 O13 -4(8) 87_465 2_675
O12 S6 O14 O13 -12(5) . 2_675
O13 S6 O14 O13 -128(4) . 2_675
O13 S6 O14 O13 -29(3) 87_465 2_675
O13 S6 O14 O13 -131(7) 88_655 2_675
O11 S6 O14 O13 111(2) . 2_675
O14 S6 O14 O13 -69(2) 2_675 2_675
O14 S6 O14 O13 10(3) 88_655 2_675
O12 S6 O14 Ag3 -63(7) 88_655 88_655
O12 S6 O14 Ag3 -86(5) 2_675 88_655
O12 S6 O14 Ag3 47(7) 87_465 88_655
O12 S6 O14 Ag3 40(4) . 88_655
O13 S6 O14 Ag3 -77(2) . 88_655
O13 S6 O14 Ag3 23(4) 87_465 88_655
O13 S6 O14 Ag3 -80(5) 88_655 88_655
O13 S6 O14 Ag3 52(3) 2_675 88_655
O11 S6 O14 Ag3 162.5(16) . 88_655
O14 S6 O14 Ag3 -17.5(16) 2_675 88_655
O14 S6 O14 Ag3 62(2) 88_655 88_655

loop_
_platon_squeeze_void_nr
_platon_squeeze_void_average_x
_platon_squeeze_void_average_y
_platon_squeeze_void_average_z
_platon_squeeze_void_volume
_platon_squeeze_void_count_electrons
_platon_squeeze_void_content
1 0.000 0.000 0.000 476 258 ' '
2 0.500 0.000 0.000 3982 1517 ' '
3 0.000 0.000 0.500 3982 1517 ' '
4 0.500 0.000 0.500 476 258 ' '
5 0.000 0.500 0.000 3982 1517 ' '
6 0.500 0.500 0.500 3982 1517 ' '
7 0.500 0.500 0.000 476 258 ' '
8 0.000 0.500 0.500 476 258 ' '
